data_1564278
loop_
_publ_author_name
'Eagling, Louise'
'Leonard, Daniel J.'
'Schwarz, Maria'
'Urruzuno, I\~naki'
'Boden, Grace'
'Wailes, J. Steven'
'Ward, John W.'
'Clayden, Jonathan'

_publ_section_title
;
 &#x2018;Reverse biomimetic&#x2019; synthesis of l-arogenate and its
 stabilized analogues from l-tyrosine
;
_journal_name_full 'Chemical Science'
_journal_paper_doi 10.1039/D1SC03554A
_journal_year 2021
_chemical_absolute_configuration unk
_chemical_formula_moiety 'C16 H22 N2 O3'
_chemical_formula_sum 'C16 H22 N2 O3'
_chemical_formula_weight 290.35
_space_group_crystal_system monoclinic
_space_group_IT_number 4
_space_group_name_Hall 'P 2yb'
_space_group_name_H-M_alt 'P 1 21 1'
_atom_sites_solution_hydrogens mixed
_atom_sites_solution_primary iterative
_audit_creation_date 2016-11-15
_audit_creation_method
;
Olex2 1.2
(compiled 2016.11.07 svn.r3352 for OlexSys, GUI svn.r5261)
;
_audit_update_record
;
2021-03-12 deposited with the CCDC.	2021-07-12 downloaded from the CCDC.
;
_cell_angle_alpha 90
_cell_angle_beta 95.964(3)
_cell_angle_gamma 90
_cell_formula_units_Z 2
_cell_length_a 5.7583(3)
_cell_length_b 13.5711(6)
_cell_length_c 9.6541(5)
_cell_measurement_reflns_used 2145
_cell_measurement_temperature 100(2)
_cell_measurement_theta_max 23.52
_cell_measurement_theta_min 2.60
_cell_volume 750.35(6)
_computing_cell_refinement 'SAINT v8.37A (Bruker, 2015)'
_computing_data_reduction 'SAINT v8.37A (Bruker, 2015)'
_computing_molecular_graphics 'Olex2 (Dolomanov et al., 2009)'
_computing_publication_material 'Olex2 (Dolomanov et al., 2009)'
_computing_structure_refinement 'ShelXL (Sheldrick, 2015)'
_computing_structure_solution
;
Superflip (Palatinus & Chapuis, 2007;Palatinus & van der Lee, 2008;
Palatinus et al., 2012)
;
_diffrn_ambient_temperature 100(2)
_diffrn_detector 'Bruker area detector'
_diffrn_detector_type 'CCD area detector'
_diffrn_measured_fraction_theta_full 1.000
_diffrn_measured_fraction_theta_max 0.995
_diffrn_measurement_device 'Bruker Apex II kappa CCD area detector'
_diffrn_measurement_device_type 'Bruker Apex II kappa CCD area detector'
_diffrn_measurement_method '\f and \w scans'
_diffrn_radiation_monochromator graphite
_diffrn_radiation_type MoK\a
_diffrn_radiation_wavelength 0.71073
_diffrn_reflns_av_R_equivalents 0.0447
_diffrn_reflns_av_unetI/netI 0.0519
_diffrn_reflns_Laue_measured_fraction_full 1.000
_diffrn_reflns_Laue_measured_fraction_max 0.995
_diffrn_reflns_limit_h_max 7
_diffrn_reflns_limit_h_min -7
_diffrn_reflns_limit_k_max 15
_diffrn_reflns_limit_k_min -17
_diffrn_reflns_limit_l_max 12
_diffrn_reflns_limit_l_min -12
_diffrn_reflns_number 10338
_diffrn_reflns_point_group_measured_fraction_full 0.968
_diffrn_reflns_point_group_measured_fraction_max 0.951
_diffrn_reflns_theta_full 26.000
_diffrn_reflns_theta_max 27.992
_diffrn_reflns_theta_min 2.121
_diffrn_source 'fine-focus sealed tube'
_diffrn_standards_number 0
_exptl_absorpt_coefficient_mu 0.089
_exptl_absorpt_correction_T_max 0.7456
_exptl_absorpt_correction_T_min 0.6354
_exptl_absorpt_correction_type multi-scan
_exptl_absorpt_process_details
;
SADABS-2014/5 (Bruker,2014/5) was used for absorption correction.
wR2(int) was 0.0890 before and 0.0506 after correction.
The Ratio of minimum to maximum transmission is 0.8522.
The \l/2 correction factor is Not present.
;
_exptl_crystal_colour colourless
_exptl_crystal_colour_primary colourless
_exptl_crystal_density_diffrn 1.285
_exptl_crystal_description plate
_exptl_crystal_F_000 312
_exptl_crystal_size_max 0.534
_exptl_crystal_size_mid 0.23
_exptl_crystal_size_min 0.136
_refine_diff_density_max 0.225
_refine_diff_density_min -0.210
_refine_diff_density_rms 0.042
_refine_ls_abs_structure_details
;
 Flack x determined using 1168 quotients [(I+)-(I-)]/[(I+)+(I-)]
 (Parsons and Flack (2004), Acta Cryst. A60, s61).
;
_refine_ls_abs_structure_Flack -0.6(7)
_refine_ls_extinction_method none
_refine_ls_goodness_of_fit_ref 1.025
_refine_ls_hydrogen_treatment mixed
_refine_ls_matrix_type full
_refine_ls_number_parameters 198
_refine_ls_number_reflns 3447
_refine_ls_number_restraints 1
_refine_ls_restrained_S_all 1.025
_refine_ls_R_factor_all 0.0519
_refine_ls_R_factor_gt 0.0411
_refine_ls_shift/su_max 0.000
_refine_ls_shift/su_mean 0.000
_refine_ls_structure_factor_coef Fsqd
_refine_ls_weighting_details 'w=1/[\s^2^(Fo^2^)+(0.0431P)^2^] where P=(Fo^2^+2Fc^2^)/3'
_refine_ls_weighting_scheme calc
_refine_ls_wR_factor_gt 0.0824
_refine_ls_wR_factor_ref 0.0867
_reflns_Friedel_coverage 0.835
_reflns_Friedel_fraction_full 0.933
_reflns_Friedel_fraction_max 0.903
_reflns_number_gt 2950
_reflns_number_total 3447
_reflns_threshold_expression 'I > 2\s(I)'
_cod_data_source_file d1sc03554a2.cif
_cod_data_source_block testm1
_cod_database_code 1564278
_shelxl_version_number 2013-4
_shelx_space_group_comment
;
The symmetry employed for this shelxl refinement is uniquely defined
by the following loop, which should always be used as a source of
symmetry information in preference to the above space-group names.
They are only intended as comments.
;
_olex2_refinement_description
;
1. Fixed Uiso
 At 1.2 times of:
  All C(H) groups, All C(H,H) groups
 At 1.5 times of:
  All C(H,H,H) groups
2.a Ternary CH refined with riding coordinates:
 C2(H2), C3(H3A), C14(H14)
2.b Secondary CH2 refined with riding coordinates:
 C4(H4A,H4B)
2.c Aromatic/amide H refined with riding coordinates:
 C12(H12), C13(H13), C15(H15), C16(H16)
2.d Idealised Me refined as rotating group:
 C7(H7A,H7B,H7C), C9(H9A,H9B,H9C), C10(H10A,H10B,H10C), C11(H11A,H11B,H11C)
;
_olex2_submission_special_instructions 'No special instructions were received'

loop_
_space_group_symop_operation_xyz
'x, y, z'
'-x, y+1/2, -z'

loop_
_atom_site_label
_atom_site_type_symbol
_atom_site_fract_x
_atom_site_fract_y
_atom_site_fract_z
_atom_site_U_iso_or_equiv
_atom_site_adp_type
_atom_site_occupancy
_atom_site_site_symmetry_order
_atom_site_calc_flag
_atom_site_refinement_flags_posn
_atom_site_refinement_flags_adp
_atom_site_refinement_flags_occupancy
_atom_site_disorder_assembly
_atom_site_disorder_group
O1 O 1.0401(3) 0.88863(12) 0.2481(2) 0.0222(4) Uani 1 1 d . . . . .
O2 O 0.4346(3) 0.58380(13) 0.30837(17) 0.0175(4) Uani 1 1 d . . . . .
O3 O 0.5574(3) 0.34569(14) -0.12432(19) 0.0236(4) Uani 1 1 d . . . . .
N1 N 0.8082(3) 0.83087(15) 0.4091(2) 0.0148(4) Uani 1 1 d . . . . .
N2 N 0.7786(3) 0.66974(15) 0.3495(2) 0.0124(4) Uani 1 1 d . . . . .
C1 C 0.9429(4) 0.82077(18) 0.3039(2) 0.0151(5) Uani 1 1 d . . . . .
C2 C 0.7165(4) 0.73755(17) 0.4583(2) 0.0132(5) Uani 1 1 d . . . . .
H2 H 0.5426 0.7419 0.4548 0.016 Uiso 1 1 calc R . . . .
C3 C 0.9554(4) 0.71273(17) 0.2682(2) 0.0132(5) Uani 1 1 d . . . . .
H3A H 1.1138 0.6853 0.2984 0.016 Uiso 1 1 calc R . . . .
C4 C 0.8752(4) 0.68426(17) 0.1166(3) 0.0157(5) Uani 1 1 d . . . . .
H4A H 1.0103 0.6664 0.0661 0.019 Uiso 1 1 calc R . . . .
H4B H 0.7896 0.7393 0.0670 0.019 Uiso 1 1 calc R . . . .
C5 C 0.7127(4) 0.59439(19) 0.1288(2) 0.0140(5) Uani 1 1 d . . . . .
C6 C 0.6182(4) 0.61393(16) 0.2709(3) 0.0138(5) Uani 1 1 d . . . . .
C7 C 0.7349(5) 0.9269(2) 0.4549(3) 0.0274(7) Uani 1 1 d . . . . .
H7A H 0.8379 0.9476 0.5369 0.041 Uiso 1 1 calc GR . . . .
H7B H 0.5739 0.9228 0.4789 0.041 Uiso 1 1 calc GR . . . .
H7C H 0.7433 0.9749 0.3799 0.041 Uiso 1 1 calc GR . . . .
C8 C 0.8183(4) 0.70578(18) 0.6059(2) 0.0144(5) Uani 1 1 d . . . . .
C9 C 1.0862(4) 0.7057(2) 0.6178(3) 0.0205(6) Uani 1 1 d . . . . .
H9A H 1.1396 0.6609 0.5480 0.031 Uiso 1 1 calc GR . . . .
H9B H 1.1477 0.6837 0.7111 0.031 Uiso 1 1 calc GR . . . .
H9C H 1.1424 0.7725 0.6018 0.031 Uiso 1 1 calc GR . . . .
C10 C 0.7328(4) 0.77524(19) 0.7151(3) 0.0190(6) Uani 1 1 d . . . . .
H10A H 0.8047 0.8402 0.7075 0.029 Uiso 1 1 calc GR . . . .
H10B H 0.7764 0.7484 0.8084 0.029 Uiso 1 1 calc GR . . . .
H10C H 0.5626 0.7816 0.6992 0.029 Uiso 1 1 calc GR . . . .
C11 C 0.7282(5) 0.6019(2) 0.6317(3) 0.0203(6) Uani 1 1 d . . . . .
H11A H 0.5572 0.6025 0.6230 0.030 Uiso 1 1 calc GR . . . .
H11B H 0.7877 0.5804 0.7257 0.030 Uiso 1 1 calc GR . . . .
H11C H 0.7822 0.5564 0.5630 0.030 Uiso 1 1 calc GR . . . .
C12 C 0.8473(4) 0.49826(19) 0.1415(3) 0.0173(5) Uani 1 1 d . . . . .
H12 H 0.9966 0.4976 0.1936 0.021 Uiso 1 1 calc R . . . .
C13 C 0.7661(5) 0.41555(19) 0.0834(3) 0.0187(5) Uani 1 1 d . . . . .
H13 H 0.8588 0.3578 0.0982 0.022 Uiso 1 1 calc R . . . .
C14 C 0.5368(5) 0.40689(19) -0.0047(3) 0.0188(6) Uani 1 1 d . . . . .
H14 H 0.4257 0.3735 0.0531 0.023 Uiso 1 1 calc R . . . .
C15 C 0.4365(4) 0.50600(19) -0.0439(2) 0.0180(5) Uani 1 1 d . . . . .
H15 H 0.3102 0.5092 -0.1154 0.022 Uiso 1 1 calc R . . . .
C16 C 0.5137(4) 0.5894(2) 0.0151(2) 0.0168(5) Uani 1 1 d . . . . .
H16 H 0.4397 0.6491 -0.0159 0.020 Uiso 1 1 calc R . . . .
H3 H 0.682(5) 0.367(2) -0.161(3) 0.020(8) Uiso 1 1 d . . . . .

loop_
_atom_site_aniso_label
_atom_site_aniso_U_11
_atom_site_aniso_U_22
_atom_site_aniso_U_33
_atom_site_aniso_U_23
_atom_site_aniso_U_13
_atom_site_aniso_U_12
O1 0.0287(11) 0.0142(9) 0.0250(10) 0.0011(7) 0.0096(8) -0.0040(8)
O2 0.0152(9) 0.0182(9) 0.0190(9) -0.0020(8) 0.0018(7) -0.0036(8)
O3 0.0255(11) 0.0218(11) 0.0243(10) -0.0091(8) 0.0058(8) -0.0069(8)
N1 0.0182(11) 0.0108(10) 0.0157(10) 0.0004(8) 0.0029(8) 0.0017(9)
N2 0.0121(10) 0.0126(10) 0.0128(10) -0.0016(8) 0.0024(8) -0.0011(8)
C1 0.0157(12) 0.0145(12) 0.0150(11) -0.0010(10) 0.0007(9) 0.0008(10)
C2 0.0135(11) 0.0121(12) 0.0139(12) -0.0016(9) 0.0021(9) 0.0004(9)
C3 0.0122(11) 0.0122(12) 0.0159(12) -0.0001(9) 0.0042(9) -0.0003(9)
C4 0.0186(13) 0.0154(14) 0.0135(12) -0.0009(9) 0.0030(10) -0.0012(10)
C5 0.0159(11) 0.0131(12) 0.0127(11) -0.0011(10) 0.0003(9) 0.0004(10)
C6 0.0149(12) 0.0106(12) 0.0153(12) 0.0004(9) -0.0006(9) 0.0028(9)
C7 0.0433(18) 0.0126(13) 0.0287(16) 0.0010(11) 0.0157(13) 0.0065(12)
C8 0.0129(11) 0.0172(12) 0.0129(11) 0.0011(10) 0.0008(9) -0.0016(10)
C9 0.0162(12) 0.0241(14) 0.0204(13) 0.0017(11) -0.0014(10) 0.0011(11)
C10 0.0203(14) 0.0218(14) 0.0148(12) -0.0023(10) 0.0013(10) -0.0010(10)
C11 0.0217(13) 0.0193(14) 0.0199(13) 0.0030(11) 0.0018(10) -0.0008(11)
C12 0.0182(13) 0.0175(13) 0.0158(12) -0.0001(10) 0.0000(10) 0.0028(10)
C13 0.0225(14) 0.0155(13) 0.0179(13) 0.0009(10) 0.0015(10) 0.0049(10)
C14 0.0229(14) 0.0193(14) 0.0145(12) -0.0043(10) 0.0038(10) -0.0054(10)
C15 0.0168(13) 0.0248(14) 0.0121(12) -0.0016(10) 0.0003(10) 0.0009(11)
C16 0.0168(12) 0.0195(13) 0.0140(12) 0.0012(11) 0.0006(9) 0.0045(11)

loop_
_atom_type_symbol
_atom_type_description
_atom_type_scat_dispersion_real
_atom_type_scat_dispersion_imag
_atom_type_scat_source
C C 0.0033 0.0016 'International Tables Vol C Tables 4.2.6.8 and 6.1.1.4'
H H 0.0000 0.0000 'International Tables Vol C Tables 4.2.6.8 and 6.1.1.4'
N N 0.0061 0.0033 'International Tables Vol C Tables 4.2.6.8 and 6.1.1.4'
O O 0.0106 0.0060 'International Tables Vol C Tables 4.2.6.8 and 6.1.1.4'

loop_
_geom_angle_atom_site_label_1
_geom_angle_atom_site_label_2
_geom_angle_atom_site_label_3
_geom_angle
_geom_angle_site_symmetry_1
_geom_angle_site_symmetry_3
_geom_angle_publ_flag
C14 O3 H3 105.6(19) . . ?
C1 N1 C2 114.20(19) . . ?
C1 N1 C7 122.0(2) . . ?
C7 N1 C2 123.3(2) . . ?
C2 N2 C3 111.52(19) . . ?
C6 N2 C2 123.0(2) . . ?
C6 N2 C3 113.00(19) . . ?
O1 C1 N1 125.3(2) . . ?
O1 C1 C3 126.3(2) . . ?
N1 C1 C3 108.4(2) . . ?
N1 C2 H2 109.3 . . ?
N1 C2 C8 115.07(19) . . ?
N2 C2 N1 100.77(18) . . ?
N2 C2 H2 109.3 . . ?
N2 C2 C8 112.80(19) . . ?
C8 C2 H2 109.3 . . ?
N2 C3 C1 102.21(19) . . ?
N2 C3 H3A 111.0 . . ?
N2 C3 C4 104.61(18) . . ?
C1 C3 H3A 111.0 . . ?
C1 C3 C4 116.4(2) . . ?
C4 C3 H3A 111.0 . . ?
C3 C4 H4A 110.9 . . ?
C3 C4 H4B 110.9 . . ?
C3 C4 C5 104.41(19) . . ?
H4A C4 H4B 108.9 . . ?
C5 C4 H4A 110.9 . . ?
C5 C4 H4B 110.9 . . ?
C4 C5 C6 101.74(19) . . ?
C12 C5 C4 112.08(19) . . ?
C12 C5 C6 107.42(19) . . ?
C16 C5 C4 113.6(2) . . ?
C16 C5 C6 110.0(2) . . ?
C16 C5 C12 111.4(2) . . ?
O2 C6 N2 125.3(2) . . ?
O2 C6 C5 126.8(2) . . ?
N2 C6 C5 107.9(2) . . ?
N1 C7 H7A 109.5 . . ?
N1 C7 H7B 109.5 . . ?
N1 C7 H7C 109.5 . . ?
H7A C7 H7B 109.5 . . ?
H7A C7 H7C 109.5 . . ?
H7B C7 H7C 109.5 . . ?
C9 C8 C2 110.57(19) . . ?
C10 C8 C2 110.2(2) . . ?
C10 C8 C9 109.9(2) . . ?
C11 C8 C2 107.74(19) . . ?
C11 C8 C9 110.0(2) . . ?
C11 C8 C10 108.4(2) . . ?
C8 C9 H9A 109.5 . . ?
C8 C9 H9B 109.5 . . ?
C8 C9 H9C 109.5 . . ?
H9A C9 H9B 109.5 . . ?
H9A C9 H9C 109.5 . . ?
H9B C9 H9C 109.5 . . ?
C8 C10 H10A 109.5 . . ?
C8 C10 H10B 109.5 . . ?
C8 C10 H10C 109.5 . . ?
H10A C10 H10B 109.5 . . ?
H10A C10 H10C 109.5 . . ?
H10B C10 H10C 109.5 . . ?
C8 C11 H11A 109.5 . . ?
C8 C11 H11B 109.5 . . ?
C8 C11 H11C 109.5 . . ?
H11A C11 H11B 109.5 . . ?
H11A C11 H11C 109.5 . . ?
H11B C11 H11C 109.5 . . ?
C5 C12 H12 118.6 . . ?
C13 C12 C5 122.8(2) . . ?
C13 C12 H12 118.6 . . ?
C12 C13 H13 118.0 . . ?
C12 C13 C14 124.1(2) . . ?
C14 C13 H13 118.0 . . ?
O3 C14 C13 111.1(2) . . ?
O3 C14 H14 107.2 . . ?
O3 C14 C15 112.2(2) . . ?
C13 C14 H14 107.2 . . ?
C15 C14 C13 111.5(2) . . ?
C15 C14 H14 107.2 . . ?
C14 C15 H15 118.1 . . ?
C16 C15 C14 123.7(2) . . ?
C16 C15 H15 118.1 . . ?
C5 C16 H16 118.3 . . ?
C15 C16 C5 123.4(2) . . ?
C15 C16 H16 118.3 . . ?

loop_
_geom_bond_atom_site_label_1
_geom_bond_atom_site_label_2
_geom_bond_distance
_geom_bond_site_symmetry_2
_geom_bond_publ_flag
O1 C1 1.231(3) . ?
O2 C6 1.223(3) . ?
O3 C14 1.438(3) . ?
O3 H3 0.88(3) . ?
N1 C1 1.347(3) . ?
N1 C2 1.470(3) . ?
N1 C7 1.453(3) . ?
N2 C2 1.468(3) . ?
N2 C3 1.469(3) . ?
N2 C6 1.363(3) . ?
C1 C3 1.510(3) . ?
C2 H2 1.0000 . ?
C2 C8 1.545(3) . ?
C3 H3A 1.0000 . ?
C3 C4 1.538(3) . ?
C4 H4A 0.9900 . ?
C4 H4B 0.9900 . ?
C4 C5 1.549(3) . ?
C5 C6 1.550(3) . ?
C5 C12 1.516(3) . ?
C5 C16 1.504(3) . ?
C7 H7A 0.9800 . ?
C7 H7B 0.9800 . ?
C7 H7C 0.9800 . ?
C8 C9 1.535(3) . ?
C8 C10 1.533(3) . ?
C8 C11 1.531(4) . ?
C9 H9A 0.9800 . ?
C9 H9B 0.9800 . ?
C9 H9C 0.9800 . ?
C10 H10A 0.9800 . ?
C10 H10B 0.9800 . ?
C10 H10C 0.9800 . ?
C11 H11A 0.9800 . ?
C11 H11B 0.9800 . ?
C11 H11C 0.9800 . ?
C12 H12 0.9500 . ?
C12 C13 1.319(4) . ?
C13 H13 0.9500 . ?
C13 C14 1.499(4) . ?
C14 H14 1.0000 . ?
C14 C15 1.497(4) . ?
C15 H15 0.9500 . ?
C15 C16 1.323(4) . ?
C16 H16 0.9500 . ?

loop_
_geom_torsion_atom_site_label_1
_geom_torsion_atom_site_label_2
_geom_torsion_atom_site_label_3
_geom_torsion_atom_site_label_4
_geom_torsion
_geom_torsion_site_symmetry_1
_geom_torsion_site_symmetry_2
_geom_torsion_site_symmetry_3
_geom_torsion_site_symmetry_4
_geom_torsion_publ_flag
O1 C1 C3 N2 -170.9(2) . . . . ?
O1 C1 C3 C4 -57.6(3) . . . . ?
O3 C14 C15 C16 -138.7(3) . . . . ?
N1 C1 C3 N2 9.7(2) . . . . ?
N1 C1 C3 C4 123.0(2) . . . . ?
N1 C2 C8 C9 -52.5(3) . . . . ?
N1 C2 C8 C10 69.2(2) . . . . ?
N1 C2 C8 C11 -172.8(2) . . . . ?
N2 C2 C8 C9 62.4(3) . . . . ?
N2 C2 C8 C10 -175.9(2) . . . . ?
N2 C2 C8 C11 -57.9(2) . . . . ?
N2 C3 C4 C5 -21.2(2) . . . . ?
C1 N1 C2 N2 -10.3(2) . . . . ?
C1 N1 C2 C8 111.3(2) . . . . ?
C1 C3 C4 C5 -133.1(2) . . . . ?
C2 N1 C1 O1 -179.0(2) . . . . ?
C2 N1 C1 C3 0.4(3) . . . . ?
C2 N2 C3 C1 -16.7(2) . . . . ?
C2 N2 C3 C4 -138.52(19) . . . . ?
C2 N2 C6 O2 -28.8(4) . . . . ?
C2 N2 C6 C5 152.3(2) . . . . ?
C3 N2 C2 N1 16.7(2) . . . . ?
C3 N2 C2 C8 -106.5(2) . . . . ?
C3 N2 C6 O2 -167.5(2) . . . . ?
C3 N2 C6 C5 13.6(3) . . . . ?
C3 C4 C5 C6 28.0(2) . . . . ?
C3 C4 C5 C12 -86.5(2) . . . . ?
C3 C4 C5 C16 146.2(2) . . . . ?
C4 C5 C6 O2 155.2(2) . . . . ?
C4 C5 C6 N2 -26.0(2) . . . . ?
C4 C5 C12 C13 -143.2(2) . . . . ?
C4 C5 C16 C15 141.5(3) . . . . ?
C5 C12 C13 C14 1.8(4) . . . . ?
C6 N2 C2 N1 -122.5(2) . . . . ?
C6 N2 C2 C8 114.3(2) . . . . ?
C6 N2 C3 C1 126.8(2) . . . . ?
C6 N2 C3 C4 5.0(3) . . . . ?
C6 C5 C12 C13 105.8(3) . . . . ?
C6 C5 C16 C15 -105.2(3) . . . . ?
C7 N1 C1 O1 9.3(4) . . . . ?
C7 N1 C1 C3 -171.3(2) . . . . ?
C7 N1 C2 N2 161.2(2) . . . . ?
C7 N1 C2 C8 -77.1(3) . . . . ?
C12 C5 C6 O2 -87.0(3) . . . . ?
C12 C5 C6 N2 91.9(2) . . . . ?
C12 C5 C16 C15 13.8(4) . . . . ?
C12 C13 C14 O3 138.3(3) . . . . ?
C12 C13 C14 C15 12.4(4) . . . . ?
C13 C14 C15 C16 -13.4(4) . . . . ?
C14 C15 C16 C5 0.2(4) . . . . ?
C16 C5 C6 O2 34.4(3) . . . . ?
C16 C5 C6 N2 -146.7(2) . . . . ?
C16 C5 C12 C13 -14.7(3) . . . . ?
